data_1570194
loop_
_publ_author_name
'Appiarius, Yannik'
'M&#xed;guez-Lago, Sandra'
'Puylaert, Pim'
'Wolf, Noah'
'Kumar, Sourabh'
'Molkenthin, Martin'
'Miguel, Delia'
'Neudecker, Tim'
'Jur&#xed;&#x10d;ek, Michal'
'Campa&#xf1;a, Araceli G'
'Staubitz, Anne'

_publ_section_title
;
 Boosting quantum yields and circularly polarized luminescence of penta-
 and hexahelicenes by doping with two BN-groups.
;
_journal_issue 2
_journal_name_full 'Chemical science'
_journal_page_first 466
_journal_page_last 476
_journal_paper_doi 10.1039/d3sc02685j
_journal_volume 15
_journal_year 2024
_chemical_formula_moiety 'C40 H36 B2 N2'
_chemical_formula_sum 'C40 H36 B2 N2'
_chemical_formula_weight 566.33
_space_group_crystal_system monoclinic
_space_group_IT_number 15
_space_group_name_Hall '-C 2yc'
_space_group_name_H-M_alt 'C 1 2/c 1'
_atom_sites_solution_hydrogens mixed
_audit_creation_date 2022-07-26
_audit_creation_method
;
Olex2 1.3
(compiled 2020.11.12 svn.r5f609507 for OlexSys, GUI svn.r6408)
;
_audit_update_record
;
2022-07-26 deposited with the CCDC.	2023-10-23 downloaded from the CCDC.
;
_cell_angle_alpha 90
_cell_angle_beta 94.365(2)
_cell_angle_gamma 90
_cell_formula_units_Z 8
_cell_length_a 29.2871(11)
_cell_length_b 13.7319(5)
_cell_length_c 15.0245(5)
_cell_measurement_reflns_used 9080
_cell_measurement_temperature 100.00
_cell_measurement_theta_max 36.30
_cell_measurement_theta_min 2.37
_cell_volume 6024.8(4)
_computing_cell_refinement 'SAINT V8.40A (Bruker, 2019)'
_computing_data_reduction 'SAINT V8.40A (Bruker, 2019)'
_computing_molecular_graphics 'Olex2 1.3 (Dolomanov et al., 2009)'
_computing_publication_material 'Olex2 1.3 (Dolomanov et al., 2009)'
_computing_structure_refinement 'SHELXL 2018/3 (Sheldrick, 2015)'
_computing_structure_solution 'SHELXT 2014/5 (Sheldrick, 2014)'
_diffrn_ambient_temperature 100.0
_diffrn_detector_area_resol_mean 7.9
_diffrn_detector_type 'CMOS area detector'
_diffrn_measured_fraction_theta_full 1.000
_diffrn_measured_fraction_theta_max 1.000
_diffrn_measurement_device 'three-circle diffractometer'
_diffrn_measurement_device_type 'Bruker APEX-II CCD'
_diffrn_measurement_method '\f and \w scans'
_diffrn_radiation_type MoK\a
_diffrn_radiation_wavelength 0.71073
_diffrn_reflns_av_R_equivalents 0.0575
_diffrn_reflns_av_unetI/netI 0.0327
_diffrn_reflns_Laue_measured_fraction_full 1.000
_diffrn_reflns_Laue_measured_fraction_max 1.000
_diffrn_reflns_limit_h_max 38
_diffrn_reflns_limit_h_min -38
_diffrn_reflns_limit_k_max 16
_diffrn_reflns_limit_k_min -18
_diffrn_reflns_limit_l_max 20
_diffrn_reflns_limit_l_min -20
_diffrn_reflns_number 76344
_diffrn_reflns_point_group_measured_fraction_full 1.000
_diffrn_reflns_point_group_measured_fraction_max 1.000
_diffrn_reflns_theta_full 25.242
_diffrn_reflns_theta_max 28.282
_diffrn_reflns_theta_min 2.095
_diffrn_standards_number 0
_exptl_absorpt_coefficient_mu 0.071
_exptl_absorpt_correction_T_max 0.7461
_exptl_absorpt_correction_T_min 0.7164
_exptl_absorpt_correction_type none
_exptl_absorpt_process_details
;
SADABS-2016/2 (Bruker,2016/2) was used for absorption correction.
wR2(int) was 0.1310 before and 0.0552 after correction.
The Ratio of minimum to maximum transmission is 0.9602.
The \l/2 correction factor is Not present.
;
_exptl_crystal_colour 'clear colourless'
_exptl_crystal_colour_lustre clear
_exptl_crystal_colour_primary colourless
_exptl_crystal_density_diffrn 1.249
_exptl_crystal_description block
_exptl_crystal_F_000 2400
_exptl_crystal_size_max 0.24
_exptl_crystal_size_mid 0.23
_exptl_crystal_size_min 0.18
_refine_diff_density_max 0.644
_refine_diff_density_min -0.320
_refine_diff_density_rms 0.072
_refine_ls_extinction_method none
_refine_ls_goodness_of_fit_ref 1.035
_refine_ls_hydrogen_treatment mixed
_refine_ls_matrix_type full
_refine_ls_number_parameters 411
_refine_ls_number_reflns 7480
_refine_ls_number_restraints 0
_refine_ls_restrained_S_all 1.035
_refine_ls_R_factor_all 0.0719
_refine_ls_R_factor_gt 0.0527
_refine_ls_shift/su_max 0.001
_refine_ls_shift/su_mean 0.000
_refine_ls_structure_factor_coef Fsqd
_refine_ls_weighting_details 'w=1/[\s^2^(Fo^2^)+(0.0718P)^2^+7.1174P] where P=(Fo^2^+2Fc^2^)/3'
_refine_ls_weighting_scheme calc
_refine_ls_wR_factor_gt 0.1349
_refine_ls_wR_factor_ref 0.1473
_reflns_Friedel_coverage 0.000
_reflns_number_gt 5928
_reflns_number_total 7480
_reflns_threshold_expression 'I > 2\s(I)'
_cod_data_source_file d3sc02685j3.cif
_cod_data_source_block appiariusy210309_0ma
_cod_depositor_comments 'Adding full bibliography for 1570192--1570197.cif.'
_cod_database_code 1570194
_shelx_shelxl_version_number 2018/3
_shelx_space_group_comment
;
The symmetry employed for this shelxl refinement is uniquely defined
by the following loop, which should always be used as a source of
symmetry information in preference to the above space-group names.
They are only intended as comments.
;
_shelx_estimated_absorpt_t_max 0.987
_shelx_estimated_absorpt_t_min 0.983
_olex2_refinement_description
;
1. Fixed Uiso
 At 1.2 times of:
  All C(H) groups
 At 1.5 times of:
  All C(H,H,H) groups
2.a Aromatic/amide H refined with riding coordinates:
 C18(H18), C113(H113), C110(H110), C16(H16), C115(H115), C13(H13), C109(H109),
 C12(H12), C107(H107), C104(H104), C106(H106), C9(H9), C4(H4), C10(H10), C6(H6),
  C7(H7)
2.b Idealised Me refined as rotating group:
 C117(H11A,H11B,H11C), C119(H11D,H11E,H11F), C20(H20A,H20B,H20C), C118(H11G,
 H11H,H11I), C22(H22A,H22B,H22C), C21(H21A,H21B,H21C)
;
_olex2_submission_special_instructions 'No special instructions were received'

loop_
_space_group_symop_operation_xyz
'x, y, z'
'-x, y, -z+1/2'
'x+1/2, y+1/2, z'
'-x+1/2, y+1/2, -z+1/2'
'-x, -y, -z'
'x, -y, z-1/2'
'-x+1/2, -y+1/2, -z'
'x+1/2, -y+1/2, z-1/2'

loop_
_atom_site_label
_atom_site_type_symbol
_atom_site_fract_x
_atom_site_fract_y
_atom_site_fract_z
_atom_site_U_iso_or_equiv
_atom_site_adp_type
_atom_site_occupancy
_atom_site_site_symmetry_order
_atom_site_calc_flag
_atom_site_refinement_flags_posn
_atom_site_refinement_flags_adp
_atom_site_refinement_flags_occupancy
_atom_site_disorder_assembly
_atom_site_disorder_group
N1 N 0.37239(4) 0.64895(9) 0.40690(8) 0.0169(2) Uani 1 1 d . . . . .
N101 N 0.41427(4) 0.82235(9) 0.52563(8) 0.0180(2) Uani 1 1 d . . . . .
C112 C 0.52856(5) 0.75461(11) 0.53486(10) 0.0211(3) Uani 1 1 d . . . . .
C18 C 0.34281(5) 0.42821(11) 0.63442(10) 0.0209(3) Uani 1 1 d . . . . .
H18 H 0.351385 0.429580 0.696669 0.025 Uiso 1 1 calc R U . . .
C101 C 0.36803(5) 0.81792(10) 0.54042(10) 0.0185(3) Uani 1 1 d . . . . .
C111 C 0.50281(5) 0.82927(11) 0.57131(9) 0.0191(3) Uani 1 1 d . . . . .
C14 C 0.35430(5) 0.48602(10) 0.48578(10) 0.0189(3) Uani 1 1 d . . . . .
C116 C 0.52541(5) 0.91716(11) 0.59598(9) 0.0208(3) Uani 1 1 d . . . . .
C1 C 0.39242(5) 0.70940(11) 0.34688(9) 0.0188(3) Uani 1 1 d . . . . .
C113 C 0.57488(5) 0.76758(12) 0.52528(10) 0.0228(3) Uani 1 1 d . . . . .
H113 H 0.591735 0.716101 0.501106 0.027 Uiso 1 1 calc R U . . .
C19 C 0.36604(5) 0.48703(11) 0.57812(10) 0.0206(3) Uani 1 1 d . . . . .
C17 C 0.30734(5) 0.36722(11) 0.60268(11) 0.0234(3) Uani 1 1 d . . . . .
C110 C 0.43661(5) 0.79360(13) 0.68638(10) 0.0260(3) Uani 1 1 d . . . . .
H110 H 0.458923 0.784944 0.735026 0.031 Uiso 1 1 calc R U . . .
C108 C 0.35656(5) 0.80109(11) 0.62841(10) 0.0229(3) Uani 1 1 d . . . . .
C11 C 0.42590(5) 0.66834(12) 0.29619(10) 0.0230(3) Uani 1 1 d . . . . .
C114 C 0.59739(5) 0.85359(12) 0.54996(10) 0.0234(3) Uani 1 1 d . . . . .
C16 C 0.29550(6) 0.36720(11) 0.51161(11) 0.0259(3) Uani 1 1 d . . . . .
H16 H 0.271022 0.326890 0.488567 0.031 Uiso 1 1 calc R U . . .
C102 C 0.33279(5) 0.83852(10) 0.47046(10) 0.0205(3) Uani 1 1 d . . . . .
C115 C 0.57200(5) 0.92784(11) 0.58539(10) 0.0228(3) Uani 1 1 d . . . . .
H115 H 0.586772 0.987200 0.602767 0.027 Uiso 1 1 calc R U . . .
C3 C 0.34107(5) 0.85335(10) 0.37743(10) 0.0219(3) Uani 1 1 d . . . . .
C2 C 0.37615(5) 0.80674(11) 0.32954(10) 0.0212(3) Uani 1 1 d . . . . .
C13 C 0.41960(5) 0.50810(12) 0.36583(10) 0.0243(3) Uani 1 1 d . . . . .
H13 H 0.428933 0.441995 0.371544 0.029 Uiso 1 1 calc R U . . .
C117 C 0.64825(5) 0.86625(13) 0.54021(12) 0.0307(4) Uani 1 1 d . . . . .
H11A H 0.665543 0.846051 0.595541 0.046 Uiso 1 1 calc R U . . .
H11B H 0.654741 0.934806 0.528179 0.046 Uiso 1 1 calc R U . . .
H11C H 0.657307 0.826048 0.490613 0.046 Uiso 1 1 calc R U . . .
C15 C 0.31848(5) 0.42469(11) 0.45268(10) 0.0234(3) Uani 1 1 d . . . . .
C119 C 0.49900(6) 1.00141(12) 0.63095(11) 0.0266(3) Uani 1 1 d . . . . .
H11D H 0.480747 1.032416 0.581414 0.040 Uiso 1 1 calc R U . . .
H11E H 0.520446 1.049000 0.659149 0.040 Uiso 1 1 calc R U . . .
H11F H 0.478656 0.977574 0.675000 0.040 Uiso 1 1 calc R U . . .
C109 C 0.39159(6) 0.78759(12) 0.69905(10) 0.0261(3) Uani 1 1 d . . . . .
H109 H 0.382775 0.773830 0.757294 0.031 Uiso 1 1 calc R U . . .
C105 C 0.28818(5) 0.85838(11) 0.49768(12) 0.0263(3) Uani 1 1 d . . . . .
C12 C 0.43939(5) 0.56887(12) 0.30938(11) 0.0260(3) Uani 1 1 d . . . . .
H12 H 0.463470 0.544338 0.276823 0.031 Uiso 1 1 calc R U . . .
C20 C 0.28273(6) 0.30384(12) 0.66659(12) 0.0309(4) Uani 1 1 d . . . . .
H20A H 0.292467 0.236006 0.660787 0.046 Uiso 1 1 calc R U . . .
H20B H 0.249597 0.308566 0.652292 0.046 Uiso 1 1 calc R U . . .
H20C H 0.290246 0.326039 0.727953 0.046 Uiso 1 1 calc R U . . .
C118 C 0.50567(6) 0.65964(12) 0.50674(12) 0.0292(4) Uani 1 1 d . . . . .
H11G H 0.495528 0.626234 0.559398 0.044 Uiso 1 1 calc R U . . .
H11H H 0.527480 0.618281 0.477908 0.044 Uiso 1 1 calc R U . . .
H11I H 0.479157 0.672849 0.464677 0.044 Uiso 1 1 calc R U . . .
C8 C 0.39022(6) 0.85216(12) 0.25042(10) 0.0289(4) Uani 1 1 d . . . . .
C107 C 0.30974(6) 0.80486(12) 0.64731(12) 0.0279(3) Uani 1 1 d . . . . .
H107 H 0.301265 0.785416 0.704458 0.033 Uiso 1 1 calc R U . . .
C104 C 0.25573(6) 0.90773(13) 0.43777(13) 0.0336(4) Uani 1 1 d . . . . .
H104 H 0.225051 0.915666 0.452953 0.040 Uiso 1 1 calc R U . . .
C106 C 0.27697(6) 0.83584(13) 0.58489(12) 0.0306(4) Uani 1 1 d . . . . .
H106 H 0.246227 0.842373 0.600148 0.037 Uiso 1 1 calc R U . . .
C22 C 0.40468(6) 0.55066(13) 0.61621(11) 0.0289(4) Uani 1 1 d . . . . .
H22A H 0.399552 0.567732 0.677990 0.043 Uiso 1 1 calc R U . . .
H22B H 0.405901 0.610199 0.580511 0.043 Uiso 1 1 calc R U . . .
H22C H 0.433715 0.515394 0.614882 0.043 Uiso 1 1 calc R U . . .
C5 C 0.31136(6) 0.91865(11) 0.32793(12) 0.0297(4) Uani 1 1 d . . . . .
C9 C 0.42486(6) 0.81155(14) 0.20327(11) 0.0335(4) Uani 1 1 d . . . . .
H9 H 0.435887 0.846228 0.154566 0.040 Uiso 1 1 calc R U . . .
C4 C 0.26858(6) 0.94310(12) 0.35965(13) 0.0356(4) Uani 1 1 d . . . . .
H4 H 0.248483 0.985283 0.325274 0.043 Uiso 1 1 calc R U . . .
C21 C 0.30461(7) 0.42155(14) 0.35369(11) 0.0360(4) Uani 1 1 d . . . . .
H21A H 0.298450 0.487820 0.331739 0.054 Uiso 1 1 calc R U . . .
H21B H 0.276943 0.381808 0.343039 0.054 Uiso 1 1 calc R U . . .
H21C H 0.329457 0.392990 0.322140 0.054 Uiso 1 1 calc R U . . .
C10 C 0.44290(6) 0.72364(14) 0.22599(11) 0.0316(4) Uani 1 1 d . . . . .
H10 H 0.467272 0.698498 0.194593 0.038 Uiso 1 1 calc R U . . .
C6 C 0.32531(7) 0.95948(13) 0.24710(13) 0.0371(4) Uani 1 1 d . . . . .
H6 H 0.306085 1.005789 0.215781 0.045 Uiso 1 1 calc R U . . .
C7 C 0.36517(7) 0.93397(13) 0.21396(12) 0.0369(4) Uani 1 1 d . . . . .
H7 H 0.376519 0.970300 0.166562 0.044 Uiso 1 1 calc R U . . .
B101 B 0.45126(6) 0.81449(12) 0.59292(11) 0.0201(3) Uani 1 1 d . . . . .
B1 B 0.38200(6) 0.54815(12) 0.41998(10) 0.0184(3) Uani 1 1 d . . . . .
H101 H 0.4201(6) 0.8378(14) 0.4707(13) 0.026(5) Uiso 1 1 d . . . . .
H1 H 0.3505(7) 0.6771(15) 0.4360(13) 0.029(5) Uiso 1 1 d . . . . .

loop_
_atom_site_aniso_label
_atom_site_aniso_U_11
_atom_site_aniso_U_22
_atom_site_aniso_U_33
_atom_site_aniso_U_23
_atom_site_aniso_U_13
_atom_site_aniso_U_12
N1 0.0163(6) 0.0173(6) 0.0172(6) -0.0009(4) 0.0022(4) -0.0006(5)
N101 0.0163(6) 0.0195(6) 0.0181(6) -0.0016(5) 0.0007(5) -0.0015(5)
C112 0.0211(7) 0.0223(7) 0.0191(7) -0.0004(5) -0.0030(5) -0.0004(6)
C18 0.0208(7) 0.0219(7) 0.0197(7) 0.0009(5) -0.0008(5) 0.0030(6)
C101 0.0159(6) 0.0149(6) 0.0246(7) -0.0048(5) 0.0006(5) -0.0011(5)
C111 0.0167(6) 0.0237(7) 0.0162(6) -0.0002(5) -0.0035(5) -0.0002(5)
C14 0.0211(7) 0.0140(6) 0.0214(7) -0.0004(5) 0.0010(5) 0.0024(5)
C116 0.0207(7) 0.0232(7) 0.0177(7) -0.0007(5) -0.0033(5) 0.0008(6)
C1 0.0177(6) 0.0215(7) 0.0167(6) -0.0007(5) -0.0022(5) -0.0048(5)
C113 0.0213(7) 0.0234(7) 0.0231(7) 0.0002(6) -0.0025(6) 0.0022(6)
C19 0.0202(7) 0.0180(7) 0.0232(7) 0.0003(5) -0.0003(6) 0.0022(5)
C17 0.0233(7) 0.0182(7) 0.0290(8) 0.0046(6) 0.0034(6) 0.0013(6)
C110 0.0241(8) 0.0341(9) 0.0192(7) -0.0031(6) -0.0029(6) -0.0029(6)
C108 0.0231(7) 0.0197(7) 0.0266(8) -0.0076(6) 0.0053(6) -0.0038(6)
C11 0.0196(7) 0.0305(8) 0.0189(7) -0.0026(6) 0.0015(5) -0.0075(6)
C114 0.0184(7) 0.0276(8) 0.0235(7) 0.0021(6) -0.0026(6) -0.0003(6)
C16 0.0282(8) 0.0182(7) 0.0310(8) 0.0001(6) 0.0004(6) -0.0056(6)
C102 0.0175(7) 0.0134(6) 0.0300(8) -0.0041(6) -0.0027(6) -0.0014(5)
C115 0.0223(7) 0.0215(7) 0.0234(7) 0.0001(6) -0.0049(6) -0.0030(6)
C3 0.0206(7) 0.0141(7) 0.0293(8) 0.0005(6) -0.0086(6) -0.0043(5)
C2 0.0218(7) 0.0211(7) 0.0197(7) 0.0015(5) -0.0055(5) -0.0082(6)
C13 0.0237(7) 0.0221(7) 0.0268(8) -0.0053(6) -0.0002(6) 0.0041(6)
C117 0.0194(7) 0.0323(9) 0.0401(9) -0.0026(7) 0.0006(6) -0.0024(6)
C15 0.0289(8) 0.0178(7) 0.0233(7) 0.0001(6) -0.0008(6) -0.0015(6)
C119 0.0272(8) 0.0252(8) 0.0270(8) -0.0055(6) 0.0001(6) 0.0017(6)
C109 0.0307(8) 0.0296(8) 0.0185(7) -0.0044(6) 0.0054(6) -0.0036(6)
C105 0.0179(7) 0.0181(7) 0.0422(9) -0.0093(6) -0.0034(6) -0.0007(6)
C12 0.0195(7) 0.0332(9) 0.0259(8) -0.0094(6) 0.0048(6) -0.0004(6)
C20 0.0259(8) 0.0241(8) 0.0426(10) 0.0105(7) 0.0027(7) -0.0043(6)
C118 0.0231(8) 0.0250(8) 0.0388(9) -0.0082(7) -0.0018(7) -0.0007(6)
C8 0.0369(9) 0.0261(8) 0.0224(7) 0.0046(6) -0.0069(6) -0.0157(7)
C107 0.0254(8) 0.0258(8) 0.0336(9) -0.0113(7) 0.0096(6) -0.0057(6)
C104 0.0190(7) 0.0249(8) 0.0551(11) -0.0124(8) -0.0083(7) 0.0052(6)
C106 0.0199(7) 0.0285(8) 0.0440(10) -0.0167(7) 0.0077(7) -0.0045(6)
C22 0.0307(8) 0.0336(9) 0.0216(7) 0.0019(6) -0.0032(6) -0.0095(7)
C5 0.0325(9) 0.0162(7) 0.0375(9) -0.0005(6) -0.0161(7) -0.0014(6)
C9 0.0420(10) 0.0390(10) 0.0196(8) 0.0035(7) 0.0022(7) -0.0216(8)
C4 0.0307(9) 0.0201(8) 0.0524(11) -0.0055(7) -0.0194(8) 0.0069(7)
C21 0.0440(10) 0.0379(10) 0.0249(8) 0.0000(7) -0.0063(7) -0.0181(8)
C10 0.0308(8) 0.0428(10) 0.0221(8) -0.0037(7) 0.0070(6) -0.0139(7)
C6 0.0477(11) 0.0190(8) 0.0407(10) 0.0085(7) -0.0219(8) -0.0053(7)
C7 0.0538(12) 0.0260(9) 0.0285(9) 0.0100(7) -0.0129(8) -0.0158(8)
B101 0.0188(8) 0.0206(8) 0.0206(8) -0.0024(6) -0.0008(6) -0.0008(6)
B1 0.0192(7) 0.0182(8) 0.0175(7) -0.0011(6) -0.0015(6) 0.0000(6)

loop_
_atom_type_symbol
_atom_type_description
_atom_type_scat_dispersion_real
_atom_type_scat_dispersion_imag
_atom_type_scat_source
C C 0.0033 0.0016 'International Tables Vol C Tables 4.2.6.8 and 6.1.1.4'
H H 0.0000 0.0000 'International Tables Vol C Tables 4.2.6.8 and 6.1.1.4'
B B 0.0013 0.0007 'International Tables Vol C Tables 4.2.6.8 and 6.1.1.4'
N N 0.0061 0.0033 'International Tables Vol C Tables 4.2.6.8 and 6.1.1.4'

loop_
_geom_angle_atom_site_label_1
_geom_angle_atom_site_label_2
_geom_angle_atom_site_label_3
_geom_angle
_geom_angle_site_symmetry_1
_geom_angle_site_symmetry_3
_geom_angle_publ_flag
C1 N1 B1 125.63(13) . . ?
C1 N1 H1 114.5(13) . . ?
B1 N1 H1 119.7(13) . . ?
C101 N101 B101 125.38(13) . . ?
C101 N101 H101 115.0(12) . . ?
B101 N101 H101 119.3(12) . . ?
C111 C112 C118 119.83(13) . . ?
C113 C112 C111 120.27(14) . . ?
C113 C112 C118 119.89(14) . . ?
C19 C18 H18 119.0 . . ?
C19 C18 C17 122.06(14) . . ?
C17 C18 H18 119.0 . . ?
N101 C101 C108 117.53(13) . . ?
N101 C101 C102 121.73(13) . . ?
C108 C101 C102 120.49(13) . . ?
C112 C111 C116 118.03(13) . . ?
C112 C111 B101 122.30(13) . . ?
C116 C111 B101 119.45(13) . . ?
C19 C14 C15 118.39(13) . . ?
C19 C14 B1 121.02(13) . . ?
C15 C14 B1 120.53(13) . . ?
C111 C116 C119 120.28(13) . . ?
C115 C116 C111 120.23(14) . . ?
C115 C116 C119 119.45(14) . . ?
N1 C1 C11 117.33(13) . . ?
N1 C1 C2 121.59(13) . . ?
C11 C1 C2 120.71(13) . . ?
C112 C113 H113 119.0 . . ?
C112 C113 C114 121.98(14) . . ?
C114 C113 H113 119.0 . . ?
C18 C19 C14 120.20(14) . . ?
C18 C19 C22 119.71(13) . . ?
C14 C19 C22 120.07(13) . . ?
C18 C17 C20 120.45(14) . . ?
C16 C17 C18 117.59(14) . . ?
C16 C17 C20 121.96(15) . . ?
C109 C110 H110 120.4 . . ?
C109 C110 B101 119.18(14) . . ?
B101 C110 H110 120.4 . . ?
C101 C108 C109 120.60(14) . . ?
C101 C108 C107 118.96(15) . . ?
C107 C108 C109 120.28(14) . . ?
C1 C11 C12 120.30(14) . . ?
C1 C11 C10 119.12(15) . . ?
C10 C11 C12 120.30(15) . . ?
C113 C114 C115 117.94(14) . . ?
C113 C114 C117 121.39(14) . . ?
C115 C114 C117 120.67(14) . . ?
C17 C16 H16 119.0 . . ?
C17 C16 C15 121.96(15) . . ?
C15 C16 H16 119.0 . . ?
C101 C102 C3 124.48(13) . . ?
C105 C102 C101 116.67(14) . . ?
C105 C102 C3 118.28(14) . . ?
C116 C115 H115 119.2 . . ?
C114 C115 C116 121.54(14) . . ?
C114 C115 H115 119.2 . . ?
C2 C3 C102 126.42(13) . . ?
C5 C3 C102 116.91(15) . . ?
C5 C3 C2 116.66(14) . . ?
C1 C2 C3 124.02(13) . . ?
C8 C2 C1 116.36(14) . . ?
C8 C2 C3 118.72(14) . . ?
C12 C13 H13 120.8 . . ?
C12 C13 B1 118.36(14) . . ?
B1 C13 H13 120.8 . . ?
C114 C117 H11A 109.5 . . ?
C114 C117 H11B 109.5 . . ?
C114 C117 H11C 109.5 . . ?
H11A C117 H11B 109.5 . . ?
H11A C117 H11C 109.5 . . ?
H11B C117 H11C 109.5 . . ?
C14 C15 C21 120.14(14) . . ?
C16 C15 C14 119.79(14) . . ?
C16 C15 C21 120.07(14) . . ?
C116 C119 H11D 109.5 . . ?
C116 C119 H11E 109.5 . . ?
C116 C119 H11F 109.5 . . ?
H11D C119 H11E 109.5 . . ?
H11D C119 H11F 109.5 . . ?
H11E C119 H11F 109.5 . . ?
C110 C109 C108 122.73(14) . . ?
C110 C109 H109 118.6 . . ?
C108 C109 H109 118.6 . . ?
C102 C105 C104 119.37(16) . . ?
C106 C105 C102 120.56(15) . . ?
C106 C105 C104 119.92(15) . . ?
C11 C12 H12 118.4 . . ?
C13 C12 C11 123.30(14) . . ?
C13 C12 H12 118.4 . . ?
C17 C20 H20A 109.5 . . ?
C17 C20 H20B 109.5 . . ?
C17 C20 H20C 109.5 . . ?
H20A C20 H20B 109.5 . . ?
H20A C20 H20C 109.5 . . ?
H20B C20 H20C 109.5 . . ?
C112 C118 H11G 109.5 . . ?
C112 C118 H11H 109.5 . . ?
C112 C118 H11I 109.5 . . ?
H11G C118 H11H 109.5 . . ?
H11G C118 H11I 109.5 . . ?
H11H C118 H11I 109.5 . . ?
C9 C8 C2 120.90(16) . . ?
C9 C8 C7 119.42(16) . . ?
C7 C8 C2 119.32(17) . . ?
C108 C107 H107 119.5 . . ?
C106 C107 C108 120.99(16) . . ?
C106 C107 H107 119.5 . . ?
C105 C104 H104 119.9 . . ?
C4 C104 C105 120.14(16) . . ?
C4 C104 H104 119.9 . . ?
C105 C106 H106 119.7 . . ?
C107 C106 C105 120.55(15) . . ?
C107 C106 H106 119.7 . . ?
C19 C22 H22A 109.5 . . ?
C19 C22 H22B 109.5 . . ?
C19 C22 H22C 109.5 . . ?
H22A C22 H22B 109.5 . . ?
H22A C22 H22C 109.5 . . ?
H22B C22 H22C 109.5 . . ?
C3 C5 C6 119.39(17) . . ?
C4 C5 C3 119.78(16) . . ?
C4 C5 C6 120.83(16) . . ?
C8 C9 H9 119.5 . . ?
C10 C9 C8 120.91(15) . . ?
C10 C9 H9 119.5 . . ?
C104 C4 C5 121.35(15) . . ?
C104 C4 H4 119.3 . . ?
C5 C4 H4 119.3 . . ?
C15 C21 H21A 109.5 . . ?
C15 C21 H21B 109.5 . . ?
C15 C21 H21C 109.5 . . ?
H21A C21 H21B 109.5 . . ?
H21A C21 H21C 109.5 . . ?
H21B C21 H21C 109.5 . . ?
C11 C10 H10 119.6 . . ?
C9 C10 C11 120.86(16) . . ?
C9 C10 H10 119.6 . . ?
C5 C6 H6 119.2 . . ?
C7 C6 C5 121.62(16) . . ?
C7 C6 H6 119.2 . . ?
C8 C7 H7 120.1 . . ?
C6 C7 C8 119.75(16) . . ?
C6 C7 H7 120.1 . . ?
N101 B101 C111 121.97(13) . . ?
N101 B101 C110 114.46(14) . . ?
C110 B101 C111 123.55(13) . . ?
N1 B1 C14 120.47(13) . . ?
N1 B1 C13 114.93(14) . . ?
C13 B1 C14 124.60(13) . . ?

loop_
_geom_bond_atom_site_label_1
_geom_bond_atom_site_label_2
_geom_bond_distance
_geom_bond_site_symmetry_2
_geom_bond_publ_flag
N1 C1 1.3880(18) . ?
N1 B1 1.423(2) . ?
N1 H1 0.89(2) . ?
N101 C101 1.3903(18) . ?
N101 B101 1.429(2) . ?
N101 H101 0.881(19) . ?
C112 C111 1.408(2) . ?
C112 C113 1.387(2) . ?
C112 C118 1.512(2) . ?
C18 H18 0.9500 . ?
C18 C19 1.385(2) . ?
C18 C17 1.390(2) . ?
C101 C108 1.408(2) . ?
C101 C102 1.444(2) . ?
C111 C116 1.412(2) . ?
C111 B101 1.581(2) . ?
C14 C19 1.404(2) . ?
C14 C15 1.406(2) . ?
C14 B1 1.577(2) . ?
C116 C115 1.393(2) . ?
C116 C119 1.508(2) . ?
C1 C11 1.405(2) . ?
C1 C2 1.436(2) . ?
C113 H113 0.9500 . ?
C113 C114 1.389(2) . ?
C19 C22 1.508(2) . ?
C17 C16 1.386(2) . ?
C17 C20 1.518(2) . ?
C110 H110 0.9500 . ?
C110 C109 1.349(2) . ?
C110 B101 1.526(2) . ?
C108 C109 1.431(2) . ?
C108 C107 1.422(2) . ?
C11 C12 1.431(2) . ?
C11 C10 1.420(2) . ?
C114 C115 1.391(2) . ?
C114 C117 1.518(2) . ?
C16 H16 0.9500 . ?
C16 C15 1.397(2) . ?
C102 C3 1.451(2) . ?
C102 C105 1.425(2) . ?
C115 H115 0.9500 . ?
C3 C2 1.448(2) . ?
C3 C5 1.420(2) . ?
C2 C8 1.431(2) . ?
C13 H13 0.9500 . ?
C13 C12 1.352(2) . ?
C13 B1 1.521(2) . ?
C117 H11A 0.9800 . ?
C117 H11B 0.9800 . ?
C117 H11C 0.9800 . ?
C15 C21 1.512(2) . ?
C119 H11D 0.9800 . ?
C119 H11E 0.9800 . ?
C119 H11F 0.9800 . ?
C109 H109 0.9500 . ?
C105 C104 1.429(2) . ?
C105 C106 1.409(3) . ?
C12 H12 0.9500 . ?
C20 H20A 0.9800 . ?
C20 H20B 0.9800 . ?
C20 H20C 0.9800 . ?
C118 H11G 0.9800 . ?
C118 H11H 0.9800 . ?
C118 H11I 0.9800 . ?
C8 C9 1.397(3) . ?
C8 C7 1.428(3) . ?
C107 H107 0.9500 . ?
C107 C106 1.358(3) . ?
C104 H104 0.9500 . ?
C104 C4 1.350(3) . ?
C106 H106 0.9500 . ?
C22 H22A 0.9800 . ?
C22 H22B 0.9800 . ?
C22 H22C 0.9800 . ?
C5 C4 1.414(3) . ?
C5 C6 1.425(3) . ?
C9 H9 0.9500 . ?
C9 C10 1.351(3) . ?
C4 H4 0.9500 . ?
C21 H21A 0.9800 . ?
C21 H21B 0.9800 . ?
C21 H21C 0.9800 . ?
C10 H10 0.9500 . ?
C6 H6 0.9500 . ?
C6 C7 1.350(3) . ?
C7 H7 0.9500 . ?

loop_
_geom_torsion_atom_site_label_1
_geom_torsion_atom_site_label_2
_geom_torsion_atom_site_label_3
_geom_torsion_atom_site_label_4
_geom_torsion
_geom_torsion_site_symmetry_1
_geom_torsion_site_symmetry_2
_geom_torsion_site_symmetry_3
_geom_torsion_site_symmetry_4
_geom_torsion_publ_flag
N1 C1 C11 C12 -2.1(2) . . . . ?
N1 C1 C11 C10 171.81(13) . . . . ?
N1 C1 C2 C3 5.8(2) . . . . ?
N1 C1 C2 C8 -163.20(13) . . . . ?
N101 C101 C108 C109 -1.0(2) . . . . ?
N101 C101 C108 C107 174.39(13) . . . . ?
N101 C101 C102 C3 8.1(2) . . . . ?
N101 C101 C102 C105 -163.08(13) . . . . ?
C112 C111 C116 C115 -1.0(2) . . . . ?
C112 C111 C116 C119 176.87(13) . . . . ?
C112 C111 B101 N101 -81.71(19) . . . . ?
C112 C111 B101 C110 99.97(18) . . . . ?
C112 C113 C114 C115 0.1(2) . . . . ?
C112 C113 C114 C117 179.18(15) . . . . ?
C18 C17 C16 C15 1.0(2) . . . . ?
C101 N101 B101 C111 -174.70(13) . . . . ?
C101 N101 B101 C110 3.8(2) . . . . ?
C101 C108 C109 C110 2.4(2) . . . . ?
C101 C108 C107 C106 -8.1(2) . . . . ?
C101 C102 C3 C2 33.1(2) . . . . ?
C101 C102 C3 C5 -148.16(14) . . . . ?
C101 C102 C105 C104 160.81(14) . . . . ?
C101 C102 C105 C106 -14.8(2) . . . . ?
C111 C112 C113 C114 -0.6(2) . . . . ?
C111 C116 C115 C114 0.5(2) . . . . ?
C116 C111 B101 N101 103.79(17) . . . . ?
C116 C111 B101 C110 -74.5(2) . . . . ?
C1 N1 B1 C14 -175.76(13) . . . . ?
C1 N1 B1 C13 3.6(2) . . . . ?
C1 C11 C12 C13 3.9(2) . . . . ?
C1 C11 C10 C9 -5.1(2) . . . . ?
C1 C2 C8 C9 -12.3(2) . . . . ?
C1 C2 C8 C7 160.84(14) . . . . ?
C113 C112 C111 C116 1.0(2) . . . . ?
C113 C112 C111 B101 -173.55(14) . . . . ?
C113 C114 C115 C116 -0.1(2) . . . . ?
C19 C18 C17 C16 -0.3(2) . . . . ?
C19 C18 C17 C20 179.99(14) . . . . ?
C19 C14 C15 C16 0.3(2) . . . . ?
C19 C14 C15 C21 179.81(15) . . . . ?
C19 C14 B1 N1 -81.95(18) . . . . ?
C19 C14 B1 C13 98.71(18) . . . . ?
C17 C18 C19 C14 -0.4(2) . . . . ?
C17 C18 C19 C22 -179.13(15) . . . . ?
C17 C16 C15 C14 -1.1(2) . . . . ?
C17 C16 C15 C21 179.44(16) . . . . ?
C108 C101 C102 C3 -177.70(14) . . . . ?
C108 C101 C102 C105 11.2(2) . . . . ?
C108 C107 C106 C105 4.6(2) . . . . ?
C11 C1 C2 C3 178.59(13) . . . . ?
C11 C1 C2 C8 9.6(2) . . . . ?
C102 C101 C108 C109 -175.49(14) . . . . ?
C102 C101 C108 C107 -0.1(2) . . . . ?
C102 C3 C2 C1 32.9(2) . . . . ?
C102 C3 C2 C8 -158.41(14) . . . . ?
C102 C3 C5 C4 -18.7(2) . . . . ?
C102 C3 C5 C6 160.76(14) . . . . ?
C102 C105 C104 C4 -6.1(2) . . . . ?
C102 C105 C106 C107 7.3(2) . . . . ?
C3 C102 C105 C104 -10.9(2) . . . . ?
C3 C102 C105 C106 173.48(14) . . . . ?
C3 C2 C8 C9 178.15(14) . . . . ?
C3 C2 C8 C7 -8.7(2) . . . . ?
C3 C5 C4 C104 1.9(2) . . . . ?
C3 C5 C6 C7 3.3(2) . . . . ?
C2 C1 C11 C12 -175.26(13) . . . . ?
C2 C1 C11 C10 -1.3(2) . . . . ?
C2 C3 C5 C4 160.25(14) . . . . ?
C2 C3 C5 C6 -20.3(2) . . . . ?
C2 C8 C9 C10 6.5(2) . . . . ?
C2 C8 C7 C6 -8.7(2) . . . . ?
C117 C114 C115 C116 -179.14(14) . . . . ?
C15 C14 C19 C18 0.4(2) . . . . ?
C15 C14 C19 C22 179.11(14) . . . . ?
C15 C14 B1 N1 101.01(17) . . . . ?
C15 C14 B1 C13 -78.34(19) . . . . ?
C119 C116 C115 C114 -177.34(14) . . . . ?
C109 C110 B101 N101 -2.2(2) . . . . ?
C109 C110 B101 C111 176.25(15) . . . . ?
C109 C108 C107 C106 167.30(15) . . . . ?
C105 C102 C3 C2 -155.95(14) . . . . ?
C105 C102 C3 C5 22.8(2) . . . . ?
C105 C104 C4 C5 10.9(3) . . . . ?
C12 C11 C10 C9 168.88(15) . . . . ?
C12 C13 B1 N1 -1.8(2) . . . . ?
C12 C13 B1 C14 177.57(14) . . . . ?
C20 C17 C16 C15 -179.26(15) . . . . ?
C118 C112 C111 C116 -179.45(13) . . . . ?
C118 C112 C111 B101 6.0(2) . . . . ?
C118 C112 C113 C114 179.84(14) . . . . ?
C8 C9 C10 C11 2.5(3) . . . . ?
C107 C108 C109 C110 -172.89(16) . . . . ?
C104 C105 C106 C107 -168.34(15) . . . . ?
C106 C105 C104 C4 169.53(16) . . . . ?
C5 C3 C2 C1 -145.90(14) . . . . ?
C5 C3 C2 C8 22.8(2) . . . . ?
C5 C6 C7 C8 11.6(3) . . . . ?
C9 C8 C7 C6 164.52(16) . . . . ?
C4 C5 C6 C7 -177.27(16) . . . . ?
C10 C11 C12 C13 -169.95(15) . . . . ?
C6 C5 C4 C104 -177.51(16) . . . . ?
C7 C8 C9 C10 -166.63(16) . . . . ?
B101 N101 C101 C108 -2.2(2) . . . . ?
B101 N101 C101 C102 172.18(14) . . . . ?
B101 C111 C116 C115 173.76(13) . . . . ?
B101 C111 C116 C119 -8.4(2) . . . . ?
B101 C110 C109 C108 -0.7(2) . . . . ?
B1 N1 C1 C11 -1.7(2) . . . . ?
B1 N1 C1 C2 171.36(13) . . . . ?
B1 C14 C19 C18 -176.71(13) . . . . ?
B1 C14 C19 C22 2.0(2) . . . . ?
B1 C14 C15 C16 177.44(14) . . . . ?
B1 C14 C15 C21 -3.1(2) . . . . ?
B1 C13 C12 C11 -1.8(2) . . . . ?
